data_4300779
loop_
_publ_author_name
'Artero, V.'
'Laurencin, D.'
'Villanneau, R.'
'Thouvenot, R.'
'Herson, P.'
'Gouzerh, P.'
'Proust, A.'

_publ_section_title
;
 Synthesis, Characterization, and Photochemical Behavior of
 {Ru(arene)}2+Derivatives of \a-[PW11O39]7-: An Organometallic
 Way to Ruthenium-Substituted Heteropolytungstates
;
_journal_coden_ASTM INOCAJ
_journal_issue 8
_journal_name_full 'Inorganic Chemistry'
_journal_page_first 2826
_journal_page_last 2835
_journal_paper_doi 10.1021/ic0482180
_journal_volume 44
_journal_year 2005
_chemical_formula_moiety '7(K) +, (C14 H16 O80 P2 Ru2 W23) 7-, 4(H20) '
_chemical_formula_sum 'C14 H24 K7 O84 P2 Ru2 W23'
_chemical_formula_weight 6302.62
_space_group_IT_number 14
_symmetry_cell_setting monoclinic
_symmetry_space_group_name_Hall '-P 2ybc'
_symmetry_space_group_name_H-M 'P 1 21/c 1'
_atom_sites_solution_hydrogens geom
_atom_sites_solution_primary direct
_audit_creation_date 04-16-07
_audit_creation_method CRYSTALS_ver_12-03-99
_cell_angle_alpha 90
_cell_angle_beta 117.69(2)
_cell_angle_gamma 90
_cell_formula_units_Z 4
_cell_length_a 23.130(6)
_cell_length_b 19.726(5)
_cell_length_c 24.537(8)
_cell_measurement_reflns_used 65
_cell_measurement_temperature 295
_cell_measurement_theta_max 16.8
_cell_measurement_theta_min 4.1
_cell_volume 9913(5)
_computing_cell_refinement
; 

 Denzo/Scalepack (Otwinowski & Minor, 1996) 

;
_computing_data_collection
; 

 COLLECT (Nonius BV, 1997) 

;
_computing_data_reduction
; 

 Denzo/Scalepack (Otwinowski & Minor, 1996) 

;
_computing_molecular_graphics
; 

 CAMERON (Watkin et al 1996) 

;
_computing_publication_material
; 

 CRYSTALS (Watkin et al 2003) 

;
_computing_structure_refinement
; 

 CRYSTALS (Watkin et al 2003) 

;
_computing_structure_solution
; 

 SHELXS 86 (Sheldrick, 1986) 

;
_diffrn_ambient_temperature 295
_diffrn_measured_fraction_theta_full 0.996
_diffrn_measured_fraction_theta_max 0.937
_diffrn_measurement_device_type
; 

Nonius Kappa CCD 

;
_diffrn_measurement_method \w
_diffrn_radiation_monochromator graphite
_diffrn_radiation_type 'Mo K\a'
_diffrn_radiation_wavelength 0.71073
_diffrn_reflns_av_R_equivalents 0.08
_diffrn_reflns_limit_h_max 32
_diffrn_reflns_limit_h_min -28
_diffrn_reflns_limit_k_max 27
_diffrn_reflns_limit_k_min -22
_diffrn_reflns_limit_l_max 28
_diffrn_reflns_limit_l_min -34
_diffrn_reflns_number 57523
_diffrn_reflns_theta_full 24.307
_diffrn_reflns_theta_max 30.009
_diffrn_reflns_theta_min 2.001
_diffrn_standards_decay_% 0.00
_diffrn_standards_interval_count 0
_diffrn_standards_interval_time 0
_diffrn_standards_number 0
_exptl_absorpt_coefficient_mu 27.283
_exptl_absorpt_correction_T_max 1.25
_exptl_absorpt_correction_T_min 0.76
_exptl_absorpt_correction_type refdelf
_exptl_absorpt_process_details
; 

 DIFABS (Walker & Stuart, 1983) 

;
_exptl_crystal_colour ' red '
_exptl_crystal_density_diffrn 4.22
_exptl_crystal_description ' parallelepiped '
_exptl_crystal_F_000 10836
_exptl_crystal_size_max 0.12
_exptl_crystal_size_mid 0.07
_exptl_crystal_size_min 0.06
_refine_diff_density_max 4.05
_refine_diff_density_min -3.66
_refine_ls_extinction_method None
_refine_ls_goodness_of_fit_ref 1.0885
_refine_ls_hydrogen_treatment mixed
_refine_ls_matrix_type full
_refine_ls_number_parameters 654
_refine_ls_number_reflns 9655
_refine_ls_number_restraints 14
_refine_ls_R_factor_all 0.1584
_refine_ls_R_factor_gt 0.0572
_refine_ls_shift/su_max 0.002438
_refine_ls_structure_factor_coef F
_refine_ls_weighting_details
;

 Method, part 1, Chebychev polynomial, (Watkin, 1994, Prince, 1982) 

 [weight] = 1.0/[A~0~*T~0~(x)+A~1~*T~1~(x) ... +A~n-1~]*T~n-1~(x)] 

 where A~i~ are the Chebychev coefficients listed below and x= Fcalc/Fmax 

 Method = Robust Weighting (Prince, 1982) 

 W = [weight] * [1-(deltaF/6*sigmaF)^2^]^2^ 

 A~i~ are: 

 0.231 0.161 0.742E-01 

;
_refine_ls_weighting_scheme calc
_refine_ls_wR_factor_all 0.1957
_refine_ls_wR_factor_gt 0.0643
_refine_ls_wR_factor_ref 0.0643
_reflns_limit_h_max 28
_reflns_limit_h_min -32
_reflns_limit_k_max 27
_reflns_limit_k_min 0
_reflns_limit_l_max 34
_reflns_limit_l_min 0
_reflns_number_gt 9655
_reflns_number_total 27144
_reflns_threshold_expression I>3.00u(I)
_cod_data_source_file ic0482180si20041217_101537.cif
_cod_data_source_block CRYSTALS_cif
_cod_depositor_comments
;
The following automatic conversions were performed:
'_symmetry_cell_setting' value 'Monoclinic' changed to 'monoclinic'
according to '/home/saulius/struct/CIF-dictionaries/cif_core.dic'
dictionary named 'cif_core.dic' version 2.4.1 from 2010-06-29.

Automatic conversion script
Id: cif_fix_enum 1527 2010-12-29 10:47:43Z saulius 
;
_cod_original_sg_symbol_H-M 'P 1 21/c 1 '
_cod_original_formula_sum ' C14 H24 K7 O84 P2 Ru2 W23  '
_cod_database_code 4300779

loop_
_symmetry_equiv_pos_as_xyz
x,y,z
-x,-y,-z
-x,y+1/2,-z+1/2
x,-y+1/2,z+1/2

loop_
_atom_site_label
_atom_site_type_symbol
_atom_site_fract_x
_atom_site_fract_y
_atom_site_fract_z
_atom_site_U_iso_or_equiv
_atom_site_occupancy
_atom_site_adp_type
_atom_site_refinement_flags_posn
_atom_site_refinement_flags_adp
_atom_site_refinement_flags_occupancy
_atom_site_refinement_disorder_assembly
_atom_site_refinement_disorder_group
_atom_site_attached_hydrogens
W1 W 0.13131(6) 0.51084(6) 0.43984(6) 0.0121 1.0000 Uani . . . . . .
W2 W 0.16191(7) 0.65292(7) 0.52606(6) 0.0153 1.0000 Uani . . . . . .
W3 W 0.37293(7) 0.67990(7) 0.52771(6) 0.0147 1.0000 Uani . . . . . .
W4 W 0.33651(7) 0.52778(7) 0.42926(6) 0.0123 1.0000 Uani . . . . . .
W5 W 0.18219(7) 0.49851(7) 0.31708(6) 0.0136 1.0000 Uani . . . . . .
W6 W 0.05154(7) 0.61758(7) 0.29550(6) 0.0148 1.0000 Uani . . . . . .
W7 W 0.08599(7) 0.76015(7) 0.38301(6) 0.0179 1.0000 Uani . . . . . .
W8 W 0.25338(7) 0.79553(7) 0.50169(6) 0.0189 1.0000 Uani . . . . . .
W9 W 0.30862(7) 0.77977(7) 0.39538(7) 0.0195 1.0000 Uani . . . . . .
W10 W 0.27109(7) 0.62577(7) 0.29822(6) 0.0175 1.0000 Uani . . . . . .
W11 W 0.13888(7) 0.74627(7) 0.27441(6) 0.0181 1.0000 Uani . . . . . .
W12 W 0.24906(7) 0.36031(7) 0.65117(6) 0.0151 1.0000 Uani . . . . . .
W13 W 0.40330(7) 0.26308(7) 0.70936(6) 0.0165 1.0000 Uani . . . . . .
W14 W 0.40694(7) 0.11124(7) 0.64409(6) 0.0180 1.0000 Uani . . . . . .
W15 W 0.34819(7) 0.20795(7) 0.49785(6) 0.0149 1.0000 Uani . . . . . .
W16 W 0.20854(6) 0.29825(6) 0.44554(5) 0.0115 1.0000 Uani . . . . . .
W17 W 0.11134(7) 0.30083(7) 0.53029(6) 0.0152 1.0000 Uani . . . . . .
W18 W 0.16948(7) 0.21914(7) 0.66810(6) 0.0161 1.0000 Uani . . . . . .
W19 W 0.32515(7) 0.12182(7) 0.72838(6) 0.0170 1.0000 Uani . . . . . .
W20 W 0.11854(7) 0.14279(7) 0.45493(6) 0.0180 1.0000 Uani . . . . . .
W21 W 0.25967(8) 0.05309(7) 0.50836(6) 0.0194 1.0000 Uani . . . . . .
W22 W 0.17601(8) 0.05958(7) 0.59285(6) 0.0193 1.0000 Uani . . . . . .
W23 W 0.29945(6) 0.44627(6) 0.54557(6) 0.0113 1.0000 Uani . . . . . .
Ru1 Ru 0.32919(14) 0.60233(14) 0.64180(11) 0.0160 1.0000 Uani . . . . . .
Ru2 Ru 0.45360(14) 0.34482(15) 0.60100(12) 0.0174 1.0000 Uani . . . . . .
P1 P 0.2125(4) 0.6446(4) 0.4122(4) 0.0098(15) 1.0000 Uiso . . . . . .
P2 P 0.2584(4) 0.2073(4) 0.5807(4) 0.0116(16) 1.0000 Uiso . . . . . .
O1 O 0.1514(11) 0.6770(10) 0.3633(9) 0.010(4) 1.0000 Uiso . . . . . .
O2 O 0.2381(12) 0.5955(12) 0.3796(10) 0.018(5) 1.0000 Uiso . . . . . .
O3 O 0.2647(11) 0.6987(11) 0.4458(10) 0.015(5) 1.0000 Uiso . . . . . .
O4 O 0.1971(10) 0.6070(10) 0.4571(9) 0.008(4) 1.0000 Uiso . . . . . .
O5 O 0.2734(10) 0.2438(10) 0.5361(8) 0.005(4) 1.0000 Uiso . . . . . .
O6 O 0.2193(11) 0.2508(11) 0.6011(10) 0.015(5) 1.0000 Uiso . . . . . .
O7 O 0.2198(11) 0.1420(11) 0.5507(10) 0.014(5) 1.0000 Uiso . . . . . .
O8 O 0.3192(11) 0.1849(11) 0.6386(10) 0.013(5) 1.0000 Uiso . . . . . .
O10 O 0.0719(13) 0.4519(13) 0.4270(12) 0.027(6) 1.0000 Uiso . . . . . .
O12 O 0.1138(11) 0.5717(11) 0.4909(10) 0.015(5) 1.0000 Uiso . . . . . .
O15 O 0.1623(11) 0.4850(11) 0.3812(9) 0.011(4) 1.0000 Uiso . . . . . .
O16 O 0.0724(12) 0.5710(12) 0.3675(10) 0.019(5) 1.0000 Uiso . . . . . .
O20 O 0.1203(12) 0.6831(12) 0.5650(11) 0.021(5) 1.0000 Uiso . . . . . .
O21 O 0.2299(11) 0.6127(11) 0.5825(10) 0.014(5) 1.0000 Uiso . . . . . .
O27 O 0.1002(12) 0.7022(12) 0.4474(10) 0.019(5) 1.0000 Uiso . . . . . .
O28 O 0.2156(11) 0.7287(11) 0.5316(10) 0.015(5) 1.0000 Uiso . . . . . .
O30 O 0.4530(14) 0.6866(15) 0.5804(13) 0.033(7) 1.0000 Uiso . . . . . .
O31 O 0.3376(12) 0.6320(12) 0.5657(11) 0.020(5) 1.0000 Uiso . . . . . .
O34 O 0.3709(12) 0.6090(12) 0.4739(10) 0.017(5) 1.0000 Uiso . . . . . .
O38 O 0.3367(12) 0.7610(12) 0.5487(11) 0.020(5) 1.0000 Uiso . . . . . .
O39 O 0.3766(13) 0.7454(13) 0.4639(11) 0.024(6) 1.0000 Uiso . . . . . .
O40 O 0.4046(13) 0.4799(13) 0.4520(11) 0.024(6) 1.0000 Uiso . . . . . .
O45 O 0.2675(10) 0.4689(10) 0.3689(9) 0.007(4) 1.0000 Uiso . . . . . .
O50 O 0.1539(13) 0.4275(13) 0.2724(11) 0.026(6) 1.0000 Uiso . . . . . .
O56 O 0.1105(12) 0.5569(12) 0.2806(11) 0.020(5) 1.0000 Uiso . . . . . .
O60 O -0.0207(13) 0.5860(13) 0.2441(12) 0.025(6) 1.0000 Uiso . . . . . .
O67 O 0.0254(12) 0.6951(12) 0.3247(10) 0.017(5) 1.0000 Uiso . . . . . .
O70 O 0.0334(12) 0.8179(12) 0.3852(10) 0.019(5) 1.0000 Uiso . . . . . .
O78 O 0.1687(13) 0.8026(13) 0.4336(11) 0.024(5) 1.0000 Uiso . . . . . .
O80 O 0.2558(16) 0.8648(15) 0.5425(14) 0.038(7) 1.0000 Uiso . . . . . .
O89 O 0.2848(12) 0.8336(12) 0.4453(11) 0.021(5) 1.0000 Uiso . . . . . .
O90 O 0.3469(14) 0.8394(14) 0.3737(12) 0.030(6) 1.0000 Uiso . . . . . .
O100 O 0.2995(15) 0.6330(15) 0.2437(13) 0.037(7) 1.0000 Uiso . . . . . .
O110 O 0.1186(15) 0.7933(15) 0.2087(13) 0.035(7) 1.0000 Uiso . . . . . .
O120 O 0.2576(14) 0.4336(14) 0.6920(12) 0.031(6) 1.0000 Uiso . . . . . .
O123 O 0.3181(12) 0.5123(12) 0.6003(10) 0.019(5) 1.0000 Uiso . . . . . .
O130 O 0.4671(13) 0.3005(13) 0.7728(12) 0.027(6) 1.0000 Uiso . . . . . .
O132 O 0.4074(12) 0.3035(12) 0.6466(10) 0.017(5) 1.0000 Uiso . . . . . .
O140 O 0.4721(13) 0.0611(13) 0.6558(11) 0.025(6) 1.0000 Uiso . . . . . .
O150 O 0.3874(13) 0.1788(13) 0.4579(11) 0.025(6) 1.0000 Uiso . . . . . .
O151 O 0.3903(11) 0.2870(10) 0.5281(9) 0.010(4) 1.0000 Uiso . . . . . .
O160 O 0.1608(12) 0.3230(12) 0.3701(11) 0.020(5) 1.0000 Uiso . . . . . .
O170 O 0.0341(13) 0.3399(13) 0.4888(11) 0.025(6) 1.0000 Uiso . . . . . .
O180 O 0.1308(12) 0.2107(12) 0.7123(11) 0.020(5) 1.0000 Uiso . . . . . .
O190 O 0.3382(13) 0.0783(13) 0.7944(11) 0.023(5) 1.0000 Uiso . . . . . .
O200 O 0.0488(12) 0.1300(12) 0.3912(10) 0.018(5) 1.0000 Uiso . . . . . .
O210 O 0.2751(15) -0.0140(15) 0.4755(13) 0.035(7) 1.0000 Uiso . . . . . .
O220 O 0.1409(17) -0.0072(17) 0.6098(15) 0.044(8) 1.0000 Uiso . . . . . .
O223 O 0.3774(11) 0.4097(11) 0.5698(10) 0.015(5) 1.0000 Uiso . . . . . .
O231 O 0.2021(12) 0.4746(12) 0.5025(11) 0.019(5) 1.0000 Uiso . . . . . .
O410 O 0.3352(12) 0.5731(12) 0.3577(11) 0.020(5) 1.0000 Uiso . . . . . .
O423 O 0.3056(11) 0.5008(11) 0.4846(9) 0.012(4) 1.0000 Uiso . . . . . .
O510 O 0.2182(12) 0.5434(12) 0.2724(11) 0.021(5) 1.0000 Uiso . . . . . .
O611 O 0.0717(14) 0.6816(14) 0.2448(12) 0.030(6) 1.0000 Uiso . . . . . .
O711 O 0.0927(13) 0.7925(13) 0.3111(11) 0.023(5) 1.0000 Uiso . . . . . .
O910 O 0.3101(14) 0.7020(14) 0.3492(12) 0.030(6) 1.0000 Uiso . . . . . .
O911 O 0.2185(11) 0.7844(11) 0.3323(10) 0.016(5) 1.0000 Uiso . . . . . .
O1011 O 0.1924(14) 0.6749(14) 0.2651(12) 0.031(6) 1.0000 Uiso . . . . . .
O1213 O 0.3268(11) 0.3118(11) 0.6990(9) 0.013(5) 1.0000 Uiso . . . . . .
O1217 O 0.1603(11) 0.3690(11) 0.5880(10) 0.016(5) 1.0000 Uiso . . . . . .
O1218 O 0.2075(11) 0.3059(11) 0.6920(9) 0.010(4) 1.0000 Uiso . . . . . .
O1223 O 0.2764(13) 0.3833(13) 0.5953(11) 0.023(5) 1.0000 Uiso . . . . . .
O1314 O 0.4491(12) 0.1836(12) 0.7006(11) 0.021(5) 1.0000 Uiso . . . . . .
O1319 O 0.3783(12) 0.1942(12) 0.7574(10) 0.019(5) 1.0000 Uiso . . . . . .
O1415 O 0.3973(13) 0.1640(13) 0.5768(11) 0.023(5) 1.0000 Uiso . . . . . .
O1419 O 0.3831(12) 0.0780(12) 0.7050(11) 0.020(5) 1.0000 Uiso . . . . . .
O1421 O 0.3336(12) 0.0574(13) 0.5860(11) 0.022(5) 1.0000 Uiso . . . . . .
O1516 O 0.2737(10) 0.2501(10) 0.4335(9) 0.009(4) 1.0000 Uiso . . . . . .
O1521 O 0.2953(12) 0.1240(13) 0.4840(11) 0.022(5) 1.0000 Uiso . . . . . .
O1617 O 0.1541(12) 0.3168(12) 0.4823(10) 0.017(5) 1.0000 Uiso . . . . . .
O1620 O 0.1628(11) 0.2079(11) 0.4331(10) 0.015(5) 1.0000 Uiso . . . . . .
O1623 O 0.2563(10) 0.3720(10) 0.4768(9) 0.009(4) 1.0000 Uiso . . . . . .
O1718 O 0.1023(10) 0.2603(10) 0.5989(9) 0.009(4) 1.0000 Uiso . . . . . .
O1720 O 0.0956(11) 0.2121(10) 0.4960(9) 0.010(4) 1.0000 Uiso . . . . . .
O1819 O 0.2535(9) 0.1796(9) 0.7182(8) 0.003(4) 1.0000 Uiso . . . . . .
O1822 O 0.1491(12) 0.1372(12) 0.6223(10) 0.018(5) 1.0000 Uiso . . . . . .
O1922 O 0.2548(12) 0.0673(12) 0.6619(11) 0.021(5) 1.0000 Uiso . . . . . .
O2021 O 0.1710(14) 0.0734(14) 0.4465(12) 0.028(6) 1.0000 Uiso . . . . . .
O2022 O 0.1081(12) 0.0821(12) 0.5114(10) 0.018(5) 1.0000 Uiso . . . . . .
O2122 O 0.2172(10) 0.0096(10) 0.5529(9) 0.008(4) 1.0000 Uiso . . . . . .
C11 C 0.312(2) 0.6489(18) 0.714(2) 0.042(11) 1.0000 Uiso D . . . . .
C12 C 0.338(2) 0.583(2) 0.731(2) 0.054(13) 1.0000 Uiso D . . . . .
C13 C 0.391(2) 0.556(3) 0.728(3) 0.067(16) 1.0000 Uiso D . . . . .
C14 C 0.428(2) 0.602(2) 0.713(2) 0.052(13) 1.0000 Uiso D . . . . .
C15 C 0.400(3) 0.666(3) 0.694(3) 0.073(18) 1.0000 Uiso D . . . . .
C16 C 0.349(2) 0.695(2) 0.700(2) 0.036(10) 1.0000 Uiso D . . . . .
C17 C 0.247(3) 0.669(5) 0.710(5) 0.12(3) 1.0000 Uiso D . . . . .
C21 C 0.519(3) 0.4277(19) 0.6230(15) 0.057(14) 1.0000 Uiso D . . . . .
C22 C 0.5379(19) 0.3930(16) 0.6792(14) 0.024(8) 1.0000 Uiso D . . . . .
C23 C 0.546(3) 0.3228(17) 0.6802(19) 0.053(13) 1.0000 Uiso D . . . . .
C24 C 0.546(2) 0.2913(19) 0.6291(15) 0.035(10) 1.0000 Uiso D . . . . .
C25 C 0.525(2) 0.3276(17) 0.5741(17) 0.044(11) 1.0000 Uiso D . . . . .
C26 C 0.515(2) 0.3980(16) 0.5695(16) 0.031(9) 1.0000 Uiso D . . . . .
C27 C 0.501(3) 0.5024(18) 0.617(2) 0.048(12) 1.0000 Uiso D . . . . .
K1 K 0.7372(5) 0.8333(4) 0.1654(4) 0.0300(19) 1.0000 Uiso . . . . . .
K2 K 0.0495(6) 0.8881(6) 0.1216(5) 0.051(3) 1.0000 Uiso . . . . . .
K3 K 0.5646(5) 0.7309(5) 0.1242(5) 0.041(2) 1.0000 Uiso . . . . . .
K4 K 0.0881(6) 0.5950(6) 0.1594(5) 0.046(3) 1.0000 Uiso . . . . . .
K5 K 0.3146(6) 0.5597(6) 0.1543(5) 0.050(3) 1.0000 Uiso . . . . . .
K6 K 0.0203(9) 0.1194(9) 0.0956(8) 0.084(4) 1.0000 Uiso . . . . . .
K7 K 0.9538(11) 0.8412(11) 0.2461(10) 0.107(6) 1.0000 Uiso . . . . . .
O1000 O 0.0082(17) 0.3668(17) 0.0374(15) 0.048(8) 1.0000 Uiso . . . . . .
O1001 O 0.826(3) 0.424(3) 0.135(2) 0.089(14) 1.0000 Uiso . . . . . .
O1002 O 0.6945(16) 0.7053(16) 0.1806(14) 0.040(7) 1.0000 Uiso . . . . . .
O1003 O 0.6061(17) 0.8388(17) 0.0807(15) 0.047(8) 1.0000 Uiso . . . . . .

loop_
_atom_site_aniso_label
_atom_site_aniso_U_11
_atom_site_aniso_U_22
_atom_site_aniso_U_33
_atom_site_aniso_U_23
_atom_site_aniso_U_13
_atom_site_aniso_U_12
W1 0.0097(6) 0.0132(6) 0.0130(6) 0.0012(5) 0.0051(5) -0.0020(5)
W2 0.0152(7) 0.0189(7) 0.0122(6) -0.0015(5) 0.0067(5) 0.0028(6)
W3 0.0122(7) 0.0117(6) 0.0169(6) 0.0005(5) 0.0041(5) -0.0028(5)
W4 0.0103(6) 0.0120(6) 0.0158(6) 0.0009(5) 0.0069(5) 0.0008(5)
W5 0.0146(7) 0.0126(6) 0.0135(6) -0.0042(5) 0.0065(5) -0.0016(5)
W6 0.0115(6) 0.0192(7) 0.0119(6) 0.0003(5) 0.0038(5) 0.0019(6)
W7 0.0167(7) 0.0161(6) 0.0182(6) 0.0007(5) 0.0058(6) 0.0070(6)
W8 0.0220(8) 0.0099(6) 0.0219(7) -0.0038(5) 0.0077(6) 0.0004(6)
W9 0.0196(8) 0.0136(6) 0.0241(7) 0.0046(5) 0.0091(6) -0.0020(6)
W10 0.0212(7) 0.0194(7) 0.0156(6) 0.0031(5) 0.0116(6) 0.0021(6)
W11 0.0186(7) 0.0170(7) 0.0163(6) 0.0065(5) 0.0062(6) 0.0044(6)
W12 0.0212(7) 0.0116(6) 0.0154(6) -0.0005(5) 0.0110(6) -0.0010(5)
W13 0.0165(7) 0.0212(7) 0.0097(6) 0.0021(5) 0.0044(5) -0.0014(6)
W14 0.0181(7) 0.0216(7) 0.0144(6) 0.0065(5) 0.0076(6) 0.0099(6)
W15 0.0183(7) 0.0166(6) 0.0136(6) 0.0018(5) 0.0107(5) 0.0025(6)
W16 0.0115(6) 0.0122(6) 0.0103(6) 0.0021(5) 0.0045(5) -0.0016(5)
W17 0.0126(7) 0.0180(6) 0.0166(6) 0.0040(5) 0.0082(5) 0.0025(5)
W18 0.0196(7) 0.0160(6) 0.0175(6) 0.0034(5) 0.0126(6) -0.0003(6)
W19 0.0238(8) 0.0167(7) 0.0127(6) 0.0054(5) 0.0105(6) 0.0043(6)
W20 0.0187(7) 0.0159(7) 0.0170(6) -0.0016(5) 0.0063(6) -0.0080(6)
W21 0.0315(9) 0.0117(6) 0.0182(6) -0.0015(5) 0.0142(6) -0.0004(6)
W22 0.0281(8) 0.0118(6) 0.0210(7) 0.0009(5) 0.0139(6) -0.0058(6)
W23 0.0103(6) 0.0101(6) 0.0122(6) 0.0006(5) 0.0043(5) -0.0009(5)
Ru1 0.0156(14) 0.0168(13) 0.0106(11) -0.0034(10) 0.0019(11) -0.0016(11)
Ru2 0.0101(13) 0.0233(14) 0.0175(13) 0.0041(11) 0.0053(11) 0.0007(11)

loop_
_atom_type_symbol
_atom_type_scat_dispersion_real
_atom_type_scat_dispersion_imag
_atom_type_scat_Cromer_Mann_a1
_atom_type_scat_Cromer_Mann_b1
_atom_type_scat_Cromer_Mann_a2
_atom_type_scat_Cromer_Mann_b2
_atom_type_scat_Cromer_Mann_a3
_atom_type_scat_Cromer_Mann_b3
_atom_type_scat_Cromer_Mann_a4
_atom_type_scat_Cromer_Mann_b4
_atom_type_scat_Cromer_Mann_c
_atom_type_scat_source
'C   ' 0.0033 0.0016 2.3100 20.8439 1.0200 10.2075 1.5886 0.5687 0.8650 51.6512 0.2156 International_Tables_Vol_IV_Table_2.2B
'H   ' 0.0000 0.0000 0.4930 10.5109 0.3229 26.1257 0.1402 3.1424 0.0408 57.7998 0.0030 International_Tables_Vol_IV_Table_2.2B
'O   ' 0.0106 0.0060 3.0485 13.2771 2.2868 5.7011 1.5463 0.3239 0.8670 32.9089 0.2508 International_Tables_Vol_IV_Table_2.2B
'W   ' -0.8490 6.8722 29.0818 1.7203 15.4300 9.2259 14.4327 0.3217 5.1198 57.0560 9.8875 International_Tables_Vol_IV_Table_2.2B
'P   ' 0.1023 0.0942 6.4345 1.9067 4.1791 27.1570 1.7800 0.5260 1.4908 68.1645 1.1149 International_Tables_Vol_IV_Table_2.2B
'Ru  ' -1.2594 0.8363 19.2674 0.8085 12.9182 8.4347 4.8634 24.7997 1.5676 94.2928 5.3787 International_Tables_Vol_IV_Table_2.2B
'Cs  ' -0.3680 2.1192 20.3892 3.5690 19.1062 0.3107 10.6620 24.3879 1.4953 213.9040 3.3352 International_Tables_Vol_IV_Table_2.2B
'K   ' 0.2009 0.2494 8.2186 12.7949 7.4398 0.7748 1.0519 213.1870 0.8659 41.6841 1.4228 International_Tables_Vol_IV_Table_2.2B

loop_
_geom_angle_atom_site_label_1
_geom_angle_site_symmetry_1
_geom_angle_atom_site_label_2
_geom_angle_site_symmetry_2
_geom_angle_atom_site_label_3
_geom_angle_site_symmetry_3
_geom_angle
_geom_angle_publ_flag
O231 . W1 . O16 . 162.1(10) yes
O231 . W1 . O15 . 91.5(10) yes
O16 . W1 . O15 . 80.6(9) yes
O231 . W1 . O12 . 94.4(10) yes
O16 . W1 . O12 . 86.9(9) yes
O15 . W1 . O12 . 155.7(9) yes
O231 . W1 . O10 . 102.9(12) yes
O16 . W1 . O10 . 94.6(11) yes
O15 . W1 . O10 . 103.0(11) yes
O12 . W1 . O10 . 98.7(11) yes
O231 . W1 . O4 . 84.8(9) yes
O16 . W1 . O4 . 78.5(8) yes
O15 . W1 . O4 . 85.1(8) yes
O12 . W1 . O4 . 71.9(8) yes
O10 . W1 . O4 . 168.5(10) yes
O231 . W1 . W2 . 87.2(8) yes
O16 . W1 . W2 . 85.6(7) yes
O15 . W1 . W2 . 129.5(6) yes
O12 . W1 . W2 . 27.8(7) yes
O10 . W1 . W2 . 126.4(9) yes
O4 . W1 . W2 . 44.5(5) yes
O28 . W2 . O27 . 80.8(9) yes
O28 . W2 . O21 . 89.0(10) yes
O27 . W2 . O21 . 162.4(10) yes
O28 . W2 . O20 . 101.6(10) yes
O27 . W2 . O20 . 91.9(10) yes
O21 . W2 . O20 . 104.2(11) yes
O28 . W2 . O12 . 155.7(9) yes
O27 . W2 . O12 . 88.1(9) yes
O21 . W2 . O12 . 95.7(10) yes
O20 . W2 . O12 . 100.3(10) yes
O28 . W2 . O4 . 85.5(8) yes
O27 . W2 . O4 . 80.1(8) yes
O21 . W2 . O4 . 84.8(9) yes
O20 . W2 . O4 . 168.5(10) yes
O12 . W2 . O4 . 71.2(8) yes
O28 . W2 . W1 . 129.3(6) yes
O27 . W2 . W1 . 87.3(7) yes
O21 . W2 . W1 . 88.2(7) yes
O20 . W2 . W1 . 128.0(8) yes
O12 . W2 . W1 . 27.7(7) yes
O4 . W2 . W1 . 43.8(5) yes
O39 . W3 . O38 . 82.2(10) yes
O39 . W3 . O34 . 86.0(10) yes
O38 . W3 . O34 . 153.4(10) yes
O39 . W3 . O31 . 157.8(11) yes
O38 . W3 . O31 . 86.5(10) yes
O34 . W3 . O31 . 96.0(10) yes
O39 . W3 . O30 . 96.6(12) yes
O38 . W3 . O30 . 100.5(12) yes
O34 . W3 . O30 . 104.6(12) yes
O31 . W3 . O30 . 104.3(12) yes
O39 . W3 . O3 . 70.3(9) yes
O38 . W3 . O3 . 72.0(9) yes
O34 . W3 . O3 . 81.5(9) yes
O31 . W3 . O3 . 88.1(10) yes
O30 . W3 . O3 . 165.3(11) yes
O39 . W3 . W9 . 24.3(7) yes
O38 . W3 . W9 . 74.8(7) yes
O34 . W3 . W9 . 84.7(7) yes
O31 . W3 . W9 . 133.7(8) yes
O30 . W3 . W9 . 120.5(10) yes
O39 . W3 . W8 . 75.8(7) yes
O38 . W3 . W8 . 26.4(7) yes
O34 . W3 . W8 . 127.1(7) yes
O31 . W3 . W8 . 85.6(8) yes
O30 . W3 . W8 . 126.3(10) yes
O3 . W3 . W9 . 46.0(5) yes
O3 . W3 . W8 . 45.6(5) yes
W9 . W3 . W8 . 59.29(5) yes
O423 . W4 . O410 . 157.4(10) yes
O423 . W4 . O45 . 85.9(9) yes
O410 . W4 . O45 . 85.7(9) yes
O423 . W4 . O40 . 102.3(11) yes
O410 . W4 . O40 . 100.1(11) yes
O45 . W4 . O40 . 102.8(10) yes
O423 . W4 . O34 . 91.2(9) yes
O410 . W4 . O34 . 87.7(10) yes
O45 . W4 . O34 . 155.2(9) yes
O40 . W4 . O34 . 101.8(11) yes
O423 . W4 . O2 . 86.3(9) yes
O410 . W4 . O2 . 71.2(9) yes
O45 . W4 . O2 . 72.8(8) yes
O40 . W4 . O2 . 170.3(10) yes
O34 . W4 . O2 . 82.5(9) yes
O423 . W4 . W10 . 133.1(7) yes
O410 . W4 . W10 . 24.3(7) yes
O45 . W4 . W10 . 77.2(6) yes
O40 . W4 . W10 . 124.0(8) yes
O34 . W4 . W10 . 87.1(7) yes
O2 . W4 . W10 . 47.0(5) yes
O510 . W5 . O56 . 88.0(10) yes
O510 . W5 . O50 . 98.9(11) yes
O56 . W5 . O50 . 101.9(12) yes
O510 . W5 . O45 . 86.0(10) yes
O56 . W5 . O45 . 159.3(10) yes
O50 . W5 . O45 . 98.5(11) yes
O510 . W5 . O15 . 156.3(10) yes
O56 . W5 . O15 . 88.9(10) yes
O50 . W5 . O15 . 104.7(11) yes
O45 . W5 . O15 . 88.7(9) yes
O510 . W5 . O2 . 75.3(9) yes
O56 . W5 . O2 . 84.9(9) yes
O50 . W5 . O2 . 171.0(11) yes
O45 . W5 . O2 . 74.5(8) yes
O15 . W5 . O2 . 81.1(8) yes
O510 . W5 . W10 . 27.7(7) yes
O56 . W5 . W10 . 86.5(7) yes
O50 . W5 . W10 . 126.3(9) yes
O45 . W5 . W10 . 79.1(6) yes
O15 . W5 . W10 . 128.7(6) yes
O2 . W5 . W10 . 47.6(5) yes
O611 . W6 . O67 . 86.1(10) yes
O611 . W6 . O60 . 102.1(12) yes
O67 . W6 . O60 . 101.7(11) yes
O611 . W6 . O56 . 83.5(11) yes
O67 . W6 . O56 . 157.8(10) yes
O60 . W6 . O56 . 99.6(11) yes
O611 . W6 . O16 . 152.6(11) yes
O67 . W6 . O16 . 91.5(10) yes
O60 . W6 . O16 . 105.1(11) yes
O56 . W6 . O16 . 88.8(10) yes
O611 . W6 . O1 . 72.2(9) yes
O67 . W6 . O1 . 73.8(9) yes
O60 . W6 . O1 . 172.8(10) yes
O56 . W6 . O1 . 84.3(9) yes
O16 . W6 . O1 . 80.9(9) yes
O611 . W6 . W11 . 26.3(8) yes
O67 . W6 . W11 . 77.0(7) yes
O60 . W6 . W11 . 127.8(9) yes
O56 . W6 . W11 . 85.1(7) yes
O16 . W6 . W11 . 127.0(8) yes
O611 . W6 . W7 . 79.3(8) yes
O67 . W6 . W7 . 28.3(7) yes
O60 . W6 . W7 . 129.9(9) yes
O56 . W6 . W7 . 129.8(7) yes
O16 . W6 . W7 . 85.8(7) yes
O1 . W6 . W11 . 46.2(5) yes
O1 . W6 . W7 . 45.5(5) yes
W11 . W6 . W7 . 60.11(4) yes
O711 . W7 . O78 . 88.2(10) yes
O711 . W7 . O70 . 99.8(11) yes
O78 . W7 . O70 . 101.6(11) yes
O711 . W7 . O67 . 83.3(10) yes
O78 . W7 . O67 . 157.2(10) yes
O70 . W7 . O67 . 100.6(11) yes
O711 . W7 . O27 . 156.6(10) yes
O78 . W7 . O27 . 89.4(11) yes
O70 . W7 . O27 . 103.5(11) yes
O67 . W7 . O27 . 90.1(10) yes
O711 . W7 . O1 . 73.9(9) yes
O78 . W7 . O1 . 84.1(9) yes
O70 . W7 . O1 . 171.4(9) yes
O67 . W7 . O1 . 73.2(9) yes
O27 . W7 . O1 . 82.7(9) yes
O711 . W7 . W11 . 27.5(7) yes
O78 . W7 . W11 . 85.9(7) yes
O70 . W7 . W11 . 127.2(8) yes
O67 . W7 . W11 . 76.8(7) yes
O27 . W7 . W11 . 129.0(7) yes
O711 . W7 . W6 . 78.0(7) yes
O78 . W7 . W6 . 129.7(8) yes
O70 . W7 . W6 . 128.2(8) yes
O67 . W7 . W6 . 27.7(7) yes
O27 . W7 . W6 . 85.7(7) yes
O1 . W7 . W11 . 46.3(5) yes
O1 . W7 . W6 . 45.6(5) yes
W11 . W7 . W6 . 60.37(4) yes
O89 . W8 . O80 . 100.8(13) yes
O89 . W8 . O78 . 85.5(10) yes
O80 . W8 . O78 . 101.5(13) yes
O89 . W8 . O38 . 87.8(10) yes
O80 . W8 . O38 . 101.0(13) yes
O78 . W8 . O38 . 157.3(11) yes
O89 . W8 . O28 . 155.7(10) yes
O80 . W8 . O28 . 103.1(12) yes
O78 . W8 . O28 . 85.4(10) yes
O38 . W8 . O28 . 92.1(10) yes
O89 . W8 . O3 . 74.6(9) yes
O80 . W8 . O3 . 172.4(12) yes
O78 . W8 . O3 . 84.2(9) yes
O38 . W8 . O3 . 73.1(9) yes
O28 . W8 . O3 . 82.1(8) yes
O89 . W8 . W9 . 27.4(7) yes
O80 . W8 . W9 . 127.6(10) yes
O78 . W8 . W9 . 86.2(7) yes
O38 . W8 . W9 . 78.0(7) yes
O28 . W8 . W9 . 129.3(6) yes
O89 . W8 . W3 . 81.7(7) yes
O80 . W8 . W3 . 129.3(11) yes
O78 . W8 . W3 . 129.0(8) yes
O38 . W8 . W3 . 28.4(7) yes
O28 . W8 . W3 . 86.7(7) yes
O3 . W8 . W9 . 47.3(5) yes
O3 . W8 . W3 . 44.8(5) yes
W9 . W8 . W3 . 61.48(5) yes
O911 . W9 . O910 . 82.8(11) yes
O911 . W9 . O90 . 104.0(12) yes
O910 . W9 . O90 . 102.4(12) yes
O911 . W9 . O89 . 87.8(10) yes
O910 . W9 . O89 . 157.7(11) yes
O90 . W9 . O89 . 99.5(12) yes
O911 . W9 . O39 . 154.7(11) yes
O910 . W9 . O39 . 90.1(11) yes
O90 . W9 . O39 . 101.3(13) yes
O89 . W9 . O39 . 89.8(11) yes
O911 . W9 . O3 . 83.8(8) yes
O910 . W9 . O3 . 84.5(10) yes
O90 . W9 . O3 . 170.1(10) yes
O89 . W9 . O3 . 74.4(9) yes
O39 . W9 . O3 . 71.3(10) yes
O911 . W9 . W3 . 127.3(7) yes
O910 . W9 . W3 . 88.9(8) yes
O90 . W9 . W3 . 128.6(9) yes
O89 . W9 . W3 . 80.8(7) yes
O39 . W9 . W3 . 27.8(8) yes
O911 . W9 . W8 . 87.7(6) yes
O910 . W9 . W8 . 129.9(8) yes
O90 . W9 . W8 . 127.6(9) yes
O89 . W9 . W8 . 29.1(7) yes
O39 . W9 . W8 . 78.3(8) yes
O3 . W9 . W3 . 43.6(5) yes
O3 . W9 . W8 . 45.5(5) yes
W3 . W9 . W8 . 59.23(4) yes
O1011 . W10 . O910 . 86.8(12) yes
O1011 . W10 . O510 . 87.4(11) yes
O910 . W10 . O510 . 155.3(11) yes
O1011 . W10 . O410 . 153.3(11) yes
O910 . W10 . O410 . 87.9(11) yes
O510 . W10 . O410 . 86.6(10) yes
O1011 . W10 . O100 . 105.1(13) yes
O910 . W10 . O100 . 102.0(13) yes
O510 . W10 . O100 . 102.8(12) yes
O410 . W10 . O100 . 101.7(12) yes
O1011 . W10 . O2 . 82.9(10) yes
O910 . W10 . O2 . 83.8(10) yes
O510 . W10 . O2 . 71.6(9) yes
O410 . W10 . O2 . 70.5(9) yes
O100 . W10 . O2 . 170.3(11) yes
O1011 . W10 . W4 . 127.6(8) yes
O910 . W10 . W4 . 87.8(8) yes
O510 . W10 . W4 . 76.9(7) yes
O410 . W10 . W4 . 25.9(7) yes
O100 . W10 . W4 . 127.0(10) yes
O1011 . W10 . W5 . 85.1(9) yes
O910 . W10 . W5 . 128.8(8) yes
O510 . W10 . W5 . 26.6(7) yes
O410 . W10 . W5 . 77.9(8) yes
O100 . W10 . W5 . 128.9(10) yes
O2 . W10 . W4 . 44.7(5) yes
O2 . W10 . W5 . 45.1(5) yes
W4 . W10 . W5 . 59.39(4) yes
O1011 . W11 . O911 . 85.8(11) yes
O1011 . W11 . O711 . 156.6(11) yes
O911 . W11 . O711 . 91.1(10) yes
O1011 . W11 . O611 . 85.5(12) yes
O911 . W11 . O611 . 155.2(11) yes
O711 . W11 . O611 . 87.9(11) yes
O1011 . W11 . O110 . 100.9(12) yes
O911 . W11 . O110 . 103.7(12) yes
O711 . W11 . O110 . 102.3(12) yes
O611 . W11 . O110 . 100.8(13) yes
O1011 . W11 . O1 . 83.4(9) yes
O911 . W11 . O1 . 83.3(8) yes
O711 . W11 . O1 . 73.2(9) yes
O611 . W11 . O1 . 72.7(9) yes
O110 . W11 . O1 . 172.0(11) yes
O1011 . W11 . W6 . 86.2(8) yes
O911 . W11 . W6 . 128.3(7) yes
O711 . W11 . W6 . 77.6(7) yes
O611 . W11 . W6 . 27.8(8) yes
O110 . W11 . W6 . 128.0(10) yes
O1011 . W11 . W7 . 128.6(8) yes
O911 . W11 . W7 . 87.6(7) yes
O711 . W11 . W7 . 28.0(7) yes
O611 . W11 . W7 . 79.9(8) yes
O110 . W11 . W7 . 130.1(10) yes
O1 . W11 . W6 . 45.1(5) yes
O1 . W11 . W7 . 45.2(5) yes
W6 . W11 . W7 . 59.52(4) yes
O1223 . W12 . O1218 . 159.0(10) yes
O1223 . W12 . O1217 . 89.2(10) yes
O1218 . W12 . O1217 . 82.5(9) yes
O1223 . W12 . O1213 . 91.7(10) yes
O1218 . W12 . O1213 . 87.5(9) yes
O1217 . W12 . O1213 . 154.0(9) yes
O1223 . W12 . O120 . 104.1(12) yes
O1218 . W12 . O120 . 96.4(11) yes
O1217 . W12 . O120 . 100.7(12) yes
O1213 . W12 . O120 . 104.3(11) yes
O1223 . W12 . O6 . 87.5(9) yes
O1218 . W12 . O6 . 71.6(8) yes
O1217 . W12 . O6 . 74.1(9) yes
O1213 . W12 . O6 . 80.0(8) yes
O120 . W12 . O6 . 167.3(11) yes
O1223 . W12 . W18 . 133.0(8) yes
O1218 . W12 . W18 . 25.9(6) yes
O1217 . W12 . W18 . 75.0(7) yes
O1213 . W12 . W18 . 85.6(7) yes
O120 . W12 . W18 . 122.0(9) yes
O1223 . W12 . W17 . 86.7(8) yes
O1218 . W12 . W17 . 77.1(6) yes
O1217 . W12 . W17 . 27.0(7) yes
O1213 . W12 . W17 . 127.1(7) yes
O120 . W12 . W17 . 127.4(10) yes
O6 . W12 . W18 . 45.8(5) yes
O6 . W12 . W17 . 47.1(5) yes
W18 . W12 . W17 . 59.51(4) yes
O1319 . W13 . O1314 . 81.1(10) yes
O1319 . W13 . O1213 . 85.3(9) yes
O1314 . W13 . O1213 . 153.6(10) yes
O1319 . W13 . O132 . 160.0(10) yes
O1314 . W13 . O132 . 90.9(10) yes
O1213 . W13 . O132 . 94.4(10) yes
O1319 . W13 . O130 . 96.6(11) yes
O1314 . W13 . O130 . 99.3(11) yes
O1213 . W13 . O130 . 104.6(11) yes
O132 . W13 . O130 . 102.7(11) yes
O1319 . W13 . O8 . 69.4(8) yes
O1314 . W13 . O8 . 73.2(9) yes
O1213 . W13 . O8 . 80.9(8) yes
O132 . W13 . O8 . 90.8(9) yes
O130 . W13 . O8 . 164.8(10) yes
O1319 . W13 . W19 . 24.0(6) yes
O1314 . W13 . W19 . 73.4(7) yes
O1213 . W13 . W19 . 85.1(6) yes
O132 . W13 . W19 . 136.0(7) yes
O130 . W13 . W19 . 120.0(8) yes
O1319 . W13 . W14 . 76.4(6) yes
O1314 . W13 . W14 . 27.7(7) yes
O1213 . W13 . W14 . 126.7(6) yes
O132 . W13 . W14 . 88.0(7) yes
O130 . W13 . W14 . 126.7(9) yes
O8 . W13 . W19 . 45.6(5) yes
O8 . W13 . W14 . 45.7(5) yes
W19 . W13 . W14 . 59.11(4) yes
O1421 . W14 . O1419 . 85.2(10) yes
O1421 . W14 . O1415 . 87.3(10) yes
O1419 . W14 . O1415 . 155.5(11) yes
O1421 . W14 . O1314 . 156.3(11) yes
O1419 . W14 . O1314 . 85.7(10) yes
O1415 . W14 . O1314 . 92.1(10) yes
O1421 . W14 . O140 . 102.0(11) yes
O1419 . W14 . O140 . 102.7(11) yes
O1415 . W14 . O140 . 101.7(11) yes
O1314 . W14 . O140 . 101.4(11) yes
O1421 . W14 . O8 . 82.3(9) yes
O1419 . W14 . O8 . 73.6(9) yes
O1415 . W14 . O8 . 82.3(9) yes
O1314 . W14 . O8 . 74.1(9) yes
O140 . W14 . O8 . 174.2(10) yes
O1421 . W14 . W19 . 86.4(7) yes
O1419 . W14 . W19 . 27.1(7) yes
O1415 . W14 . W19 . 129.1(8) yes
O1314 . W14 . W19 . 75.7(7) yes
O140 . W14 . W19 . 129.0(8) yes
O1421 . W14 . W13 . 128.2(7) yes
O1419 . W14 . W13 . 81.8(7) yes
O1415 . W14 . W13 . 84.7(8) yes
O1314 . W14 . W13 . 28.4(8) yes
O140 . W14 . W13 . 129.8(9) yes
O8 . W14 . W19 . 46.8(5) yes
O8 . W14 . W13 . 46.0(5) yes
W19 . W14 . W13 . 61.22(4) yes
O1521 . W15 . O1516 . 88.6(9) yes
O1521 . W15 . O1415 . 80.0(10) yes
O1516 . W15 . O1415 . 155.4(10) yes
O1521 . W15 . O151 . 163.7(9) yes
O1516 . W15 . O151 . 94.1(9) yes
O1415 . W15 . O151 . 91.3(10) yes
O1521 . W15 . O150 . 94.0(11) yes
O1516 . W15 . O150 . 100.8(10) yes
O1415 . W15 . O150 . 101.6(11) yes
O151 . W15 . O150 . 101.3(11) yes
O1521 . W15 . O5 . 79.4(8) yes
O1516 . W15 . O5 . 70.1(7) yes
O1415 . W15 . O5 . 86.4(9) yes
O151 . W15 . O5 . 86.3(8) yes
O150 . W15 . O5 . 168.8(10) yes
O1521 . W15 . W16 . 88.3(7) yes
O1516 . W15 . W16 . 28.0(6) yes
O1415 . W15 . W16 . 129.0(8) yes
O151 . W15 . W16 . 86.5(7) yes
O150 . W15 . W16 . 128.8(9) yes
O5 . W15 . W16 . 42.7(4) yes
O1623 . W16 . O1620 . 165.1(9) yes
O1623 . W16 . O1617 . 93.1(10) yes
O1620 . W16 . O1617 . 79.9(9) yes
O1623 . W16 . O1516 . 95.5(9) yes
O1620 . W16 . O1516 . 86.2(9) yes
O1617 . W16 . O1516 . 155.9(9) yes
O1623 . W16 . O160 . 101.1(10) yes
O1620 . W16 . O160 . 93.3(10) yes
O1617 . W16 . O160 . 102.7(11) yes
O1516 . W16 . O160 . 97.6(10) yes
O1623 . W16 . O5 . 88.2(8) yes
O1620 . W16 . O5 . 78.1(8) yes
O1617 . W16 . O5 . 84.8(8) yes
O1516 . W16 . O5 . 73.1(8) yes
O160 . W16 . O5 . 167.6(9) yes
O1623 . W16 . W15 . 88.6(7) yes
O1620 . W16 . W15 . 86.2(6) yes
O1617 . W16 . W15 . 130.6(7) yes
O1516 . W16 . W15 . 27.8(6) yes
O160 . W16 . W15 . 125.4(8) yes
O5 . W16 . W15 . 45.9(5) yes
O1720 . W17 . O1718 . 86.0(8) yes
O1720 . W17 . O1617 . 85.7(9) yes
O1718 . W17 . O1617 . 154.4(9) yes
O1720 . W17 . O1217 . 155.1(9) yes
O1718 . W17 . O1217 . 85.0(9) yes
O1617 . W17 . O1217 . 92.5(10) yes
O1720 . W17 . O170 . 102.2(10) yes
O1718 . W17 . O170 . 100.9(10) yes
O1617 . W17 . O170 . 104.5(11) yes
O1217 . W17 . O170 . 102.3(11) yes
O1720 . W17 . O6 . 82.4(8) yes
O1718 . W17 . O6 . 73.2(8) yes
O1617 . W17 . O6 . 81.6(9) yes
O1217 . W17 . O6 . 72.7(9) yes
O170 . W17 . O6 . 172.5(9) yes
O1720 . W17 . W18 . 84.8(6) yes
O1718 . W17 . W18 . 26.5(6) yes
O1617 . W17 . W18 . 128.3(7) yes
O1217 . W17 . W18 . 76.8(7) yes
O170 . W17 . W18 . 127.2(8) yes
O1720 . W17 . W12 . 127.8(6) yes
O1718 . W17 . W12 . 79.7(6) yes
O1617 . W17 . W12 . 86.4(7) yes
O1217 . W17 . W12 . 27.4(7) yes
O170 . W17 . W12 . 129.7(8) yes
O6 . W17 . W18 . 46.7(5) yes
O6 . W17 . W12 . 45.4(5) yes
W18 . W17 . W12 . 61.28(5) yes
O1822 . W18 . O1819 . 86.1(9) yes
O1822 . W18 . O1718 . 87.7(9) yes
O1819 . W18 . O1718 . 157.6(8) yes
O1822 . W18 . O1218 . 155.0(9) yes
O1819 . W18 . O1218 . 89.0(9) yes
O1718 . W18 . O1218 . 87.6(9) yes
O1822 . W18 . O180 . 103.6(11) yes
O1819 . W18 . O180 . 103.1(10) yes
O1718 . W18 . O180 . 99.2(10) yes
O1218 . W18 . O180 . 101.3(10) yes
O1822 . W18 . O6 . 83.5(9) yes
O1819 . W18 . O6 . 83.3(8) yes
O1718 . W18 . O6 . 74.7(8) yes
O1218 . W18 . O6 . 71.7(8) yes
O180 . W18 . O6 . 170.6(10) yes
O1822 . W18 . W12 . 127.7(7) yes
O1819 . W18 . W12 . 88.1(6) yes
O1718 . W18 . W12 . 78.8(6) yes
O1218 . W18 . W12 . 27.5(6) yes
O180 . W18 . W12 . 128.2(8) yes
O1822 . W18 . W17 . 86.6(7) yes
O1819 . W18 . W17 . 130.1(5) yes
O1718 . W18 . W17 . 27.9(6) yes
O1218 . W18 . W17 . 78.0(6) yes
O180 . W18 . W17 . 126.6(8) yes
O6 . W18 . W12 . 44.3(5) yes
O6 . W18 . W17 . 46.8(5) yes
W12 . W18 . W17 . 59.21(4) yes
O1922 . W19 . O1819 . 83.6(9) yes
O1922 . W19 . O1419 . 85.9(10) yes
O1819 . W19 . O1419 . 156.5(9) yes
O1922 . W19 . O1319 . 153.7(10) yes
O1819 . W19 . O1319 . 88.3(9) yes
O1419 . W19 . O1319 . 91.9(11) yes
O1922 . W19 . O190 . 102.6(11) yes
O1819 . W19 . O190 . 100.3(10) yes
O1419 . W19 . O190 . 102.5(11) yes
O1319 . W19 . O190 . 103.5(11) yes
O1922 . W19 . O8 . 81.8(8) yes
O1819 . W19 . O8 . 84.2(7) yes
O1419 . W19 . O8 . 73.4(9) yes
O1319 . W19 . O8 . 72.5(9) yes
O190 . W19 . O8 . 173.9(10) yes
O1922 . W19 . W13 . 126.8(7) yes
O1819 . W19 . W13 . 88.8(6) yes
O1419 . W19 . W13 . 80.8(7) yes
O1319 . W19 . W13 . 27.6(7) yes
O190 . W19 . W13 . 130.5(9) yes
O1922 . W19 . W14 . 86.7(7) yes
O1819 . W19 . W14 . 130.2(5) yes
O1419 . W19 . W14 . 27.7(7) yes
O1319 . W19 . W14 . 79.6(7) yes
O190 . W19 . W14 . 129.4(9) yes
O8 . W19 . W13 . 45.1(5) yes
O8 . W19 . W14 . 46.0(5) yes
W13 . W19 . W14 . 59.66(4) yes
O2022 . W20 . O2021 . 86.0(11) yes
O2022 . W20 . O1720 . 84.7(9) yes
O2021 . W20 . O1720 . 156.6(10) yes
O2022 . W20 . O1620 . 154.2(10) yes
O2021 . W20 . O1620 . 90.1(11) yes
O1720 . W20 . O1620 . 89.0(9) yes
O2022 . W20 . O200 . 101.0(11) yes
O2021 . W20 . O200 . 100.2(11) yes
O1720 . W20 . O200 . 102.6(10) yes
O1620 . W20 . O200 . 104.8(10) yes
O2022 . W20 . O7 . 71.8(9) yes
O2021 . W20 . O7 . 74.0(10) yes
O1720 . W20 . O7 . 82.8(8) yes
O1620 . W20 . O7 . 82.6(9) yes
O200 . W20 . O7 . 170.8(10) yes
O2022 . W20 . W22 . 27.6(7) yes
O2021 . W20 . W22 . 77.8(8) yes
O1720 . W20 . W22 . 84.1(6) yes
O1620 . W20 . W22 . 126.8(7) yes
O200 . W20 . W22 . 128.1(8) yes
O2022 . W20 . W21 . 79.5(7) yes
O2021 . W20 . W21 . 28.4(8) yes
O1720 . W20 . W21 . 128.4(6) yes
O1620 . W20 . W21 . 85.0(7) yes
O200 . W20 . W21 . 128.5(8) yes
O7 . W20 . W22 . 44.2(5) yes
O7 . W20 . W21 . 45.6(5) yes
W22 . W20 . W21 . 60.44(5) yes
O2122 . W21 . O2021 . 84.6(10) yes
O2122 . W21 . O1521 . 156.2(9) yes
O2021 . W21 . O1521 . 93.4(11) yes
O2122 . W21 . O1421 . 84.8(10) yes
O2021 . W21 . O1421 . 156.2(11) yes
O1521 . W21 . O1421 . 87.8(11) yes
O2122 . W21 . O210 . 101.3(12) yes
O2021 . W21 . O210 . 99.9(13) yes
O1521 . W21 . O210 . 102.4(12) yes
O1421 . W21 . O210 . 103.1(13) yes
O2122 . W21 . O7 . 72.0(8) yes
O2021 . W21 . O7 . 73.3(9) yes
O1521 . W21 . O7 . 84.7(9) yes
O1421 . W21 . O7 . 83.2(9) yes
O210 . W21 . O7 . 170.6(12) yes
O2122 . W21 . W22 . 27.9(6) yes
O2021 . W21 . W22 . 77.1(8) yes
O1521 . W21 . W22 . 128.7(8) yes
O1421 . W21 . W22 . 83.6(7) yes
O210 . W21 . W22 . 128.8(10) yes
O2122 . W21 . W20 . 78.7(6) yes
O2021 . W21 . W20 . 27.7(8) yes
O1521 . W21 . W20 . 88.5(8) yes
O1421 . W21 . W20 . 128.8(8) yes
O210 . W21 . W20 . 127.5(10) yes
O7 . W21 . W22 . 44.1(5) yes
O7 . W21 . W20 . 45.6(5) yes
W22 . W21 . W20 . 60.21(5) yes
O2122 . W22 . O2022 . 87.0(9) yes
O2122 . W22 . O1922 . 89.8(10) yes
O2022 . W22 . O1922 . 156.8(10) yes
O2122 . W22 . O1822 . 157.7(9) yes
O2022 . W22 . O1822 . 87.5(10) yes
O1922 . W22 . O1822 . 86.7(10) yes
O2122 . W22 . O220 . 97.7(13) yes
O2022 . W22 . O220 . 100.3(13) yes
O1922 . W22 . O220 . 102.9(13) yes
O1822 . W22 . O220 . 104.6(13) yes
O2122 . W22 . O7 . 73.7(8) yes
O2022 . W22 . O7 . 72.6(9) yes
O1922 . W22 . O7 . 84.5(9) yes
O1822 . W22 . O7 . 84.1(9) yes
O220 . W22 . O7 . 168.8(12) yes
O2122 . W22 . W21 . 28.7(6) yes
O2022 . W22 . W21 . 78.4(7) yes
O1922 . W22 . W21 . 87.9(7) yes
O1822 . W22 . W21 . 129.1(7) yes
O220 . W22 . W21 . 125.9(11) yes
O2122 . W22 . W20 . 78.4(6) yes
O2022 . W22 . W20 . 27.5(7) yes
O1922 . W22 . W20 . 129.6(8) yes
O1822 . W22 . W20 . 86.8(7) yes
O220 . W22 . W20 . 127.1(11) yes
O7 . W22 . W21 . 45.0(5) yes
O7 . W22 . W20 . 45.1(5) yes
W21 . W22 . W20 . 59.35(5) yes
O1623 . W23 . O1223 . 83.9(9) yes
O1623 . W23 . O423 . 86.8(8) yes
O1223 . W23 . O423 . 168.6(10) yes
O1623 . W23 . O231 . 77.3(9) yes
O1223 . W23 . O231 . 86.8(10) yes
O423 . W23 . O231 . 84.6(9) yes
O1623 . W23 . O223 . 90.9(9) yes
O1223 . W23 . O223 . 93.5(10) yes
O423 . W23 . O223 . 93.4(10) yes
O231 . W23 . O223 . 168.1(10) yes
O1623 . W23 . O123 . 167.5(10) yes
O1223 . W23 . O123 . 91.9(10) yes
O423 . W23 . O123 . 95.7(10) yes
O231 . W23 . O123 . 90.7(10) yes
O223 . W23 . O123 . 101.2(11) yes
C16 . Ru1 . C15 . 37.9(8) yes
C16 . Ru1 . C14 . 70.0(15) yes
C15 . Ru1 . C14 . 39.5(9) yes
C16 . Ru1 . C13 . 82.9(18) yes
C15 . Ru1 . C13 . 70.2(19) yes
C14 . Ru1 . C13 . 38.3(8) yes
C16 . Ru1 . C12 . 66.1(15) yes
C15 . Ru1 . C12 . 79(2) yes
C14 . Ru1 . C12 . 67.0(18) yes
C13 . Ru1 . C12 . 38.1(8) yes
C16 . Ru1 . C11 . 36.7(7) yes
C15 . Ru1 . C11 . 67.8(16) yes
C14 . Ru1 . C11 . 82.3(18) yes
C13 . Ru1 . C11 . 70.8(15) yes
C12 . Ru1 . C11 . 37.8(7) yes
C16 . Ru1 . O123 . 172.3(13) yes
C15 . Ru1 . O123 . 139.3(13) yes
C14 . Ru1 . O123 . 104.4(14) yes
C13 . Ru1 . O123 . 89.5(16) yes
C12 . Ru1 . O123 . 107.1(13) yes
C16 . Ru1 . O31 . 105.7(12) yes
C15 . Ru1 . O31 . 90.1(18) yes
C14 . Ru1 . O31 . 103.2(14) yes
C13 . Ru1 . O31 . 135.9(13) yes
C12 . Ru1 . O31 . 168.5(16) yes
C16 . Ru1 . O21 . 101.4(12) yes
C15 . Ru1 . O21 . 134.4(13) yes
C14 . Ru1 . O21 . 170.4(15) yes
C13 . Ru1 . O21 . 138.9(13) yes
C12 . Ru1 . O21 . 106.2(14) yes
C11 . Ru1 . O123 . 139.1(11) yes
C11 . Ru1 . O31 . 138.2(11) yes
O123 . Ru1 . O31 . 80.5(9) yes
C11 . Ru1 . O21 . 88.3(13) yes
O123 . Ru1 . O21 . 83.8(9) yes
O31 . Ru1 . O21 . 82.9(9) yes
C26 . Ru2 . C25 . 38.4(7) yes
C26 . Ru2 . C24 . 68.9(13) yes
C25 . Ru2 . C24 . 38.4(7) yes
C26 . Ru2 . C23 . 83.2(16) yes
C25 . Ru2 . C23 . 69.9(15) yes
C24 . Ru2 . C23 . 37.6(7) yes
C26 . Ru2 . C22 . 69.1(12) yes
C25 . Ru2 . C22 . 80.6(15) yes
C24 . Ru2 . C22 . 66.2(13) yes
C23 . Ru2 . C22 . 37.2(7) yes
C26 . Ru2 . C21 . 38.2(7) yes
C25 . Ru2 . C21 . 68.3(15) yes
C24 . Ru2 . C21 . 79.6(16) yes
C23 . Ru2 . C21 . 68.8(14) yes
C22 . Ru2 . C21 . 38.0(7) yes
C26 . Ru2 . O223 . 99.3(11) yes
C25 . Ru2 . O223 . 131.9(11) yes
C24 . Ru2 . O223 . 168.1(12) yes
C23 . Ru2 . O223 . 142.3(10) yes
C22 . Ru2 . O223 . 108.6(11) yes
C26 . Ru2 . O151 . 106.1(11) yes
C25 . Ru2 . O151 . 88.9(14) yes
C24 . Ru2 . O151 . 101.7(12) yes
C23 . Ru2 . O151 . 132.8(10) yes
C22 . Ru2 . O151 . 167.8(11) yes
C26 . Ru2 . O132 . 168.8(11) yes
C25 . Ru2 . O132 . 143.8(11) yes
C24 . Ru2 . O132 . 108.4(11) yes
C23 . Ru2 . O132 . 88.5(14) yes
C22 . Ru2 . O132 . 99.8(11) yes
C21 . Ru2 . O223 . 89.9(14) yes
C21 . Ru2 . O151 . 141.9(10) yes
O223 . Ru2 . O151 . 83.1(9) yes
C21 . Ru2 . O132 . 131.3(11) yes
O223 . Ru2 . O132 . 82.7(9) yes
O151 . Ru2 . O132 . 85.1(9) yes
O4 . P1 . O3 . 110.2(12) yes
O4 . P1 . O2 . 110.5(12) yes
O3 . P1 . O2 . 108.8(13) yes
O4 . P1 . O1 . 109.7(12) yes
O3 . P1 . O1 . 110.2(13) yes
O2 . P1 . O1 . 107.4(12) yes
O8 . P2 . O7 . 106.4(13) yes
O8 . P2 . O6 . 107.0(12) yes
O7 . P2 . O6 . 109.4(13) yes
O8 . P2 . O5 . 113.4(12) yes
O7 . P2 . O5 . 109.7(12) yes
O6 . P2 . O5 . 110.8(12) yes
P1 . O1 . W11 . 128.1(12) yes
P1 . O1 . W6 . 125.6(12) yes
W11 . O1 . W6 . 88.7(7) yes
P1 . O1 . W7 . 124.8(11) yes
W11 . O1 . W7 . 88.5(7) yes
W6 . O1 . W7 . 88.9(7) yes
P1 . O2 . W10 . 126.4(13) yes
P1 . O2 . W4 . 125.7(13) yes
W10 . O2 . W4 . 88.2(8) yes
P1 . O2 . W5 . 127.4(14) yes
W10 . O2 . W5 . 87.4(7) yes
W4 . O2 . W5 . 89.1(8) yes
P1 . O3 . W9 . 125.3(12) yes
P1 . O3 . W8 . 125.8(13) yes
W9 . O3 . W8 . 87.2(7) yes
P1 . O3 . W3 . 126.6(13) yes
W9 . O3 . W3 . 90.4(8) yes
W8 . O3 . W3 . 89.6(7) yes
P1 . O4 . W2 . 127.8(12) yes
P1 . O4 . W1 . 128.4(11) yes
W2 . O4 . W1 . 91.7(7) yes
P2 . O5 . W15 . 126.7(11) yes
P2 . O5 . W16 . 132.3(12) yes
W15 . O5 . W16 . 91.4(6) yes
P2 . O6 . W17 . 124.2(12) yes
P2 . O6 . W18 . 128.1(13) yes
W17 . O6 . W18 . 86.4(7) yes
P2 . O6 . W12 . 127.6(13) yes
W17 . O6 . W12 . 87.5(7) yes
W18 . O6 . W12 . 89.9(7) yes
P2 . O7 . W21 . 123.7(13) yes
P2 . O7 . W20 . 122.7(12) yes
W21 . O7 . W20 . 88.7(7) yes
P2 . O7 . W22 . 128.9(12) yes
W21 . O7 . W22 . 90.9(7) yes
W20 . O7 . W22 . 90.6(8) yes
P2 . O8 . W19 . 128.2(13) yes
P2 . O8 . W13 . 124.1(12) yes
W19 . O8 . W13 . 89.3(7) yes
P2 . O8 . W14 . 127.1(12) yes
W19 . O8 . W14 . 87.2(7) yes
W13 . O8 . W14 . 88.3(7) yes
W1 . O12 . W2 . 124.5(12) yes
W5 . O15 . W1 . 155.6(12) yes
W6 . O16 . W1 . 153.4(14) yes
W2 . O21 . Ru1 . 154.5(13) yes
W7 . O27 . W2 . 150.6(14) yes
W8 . O28 . W2 . 156.1(13) yes
W3 . O31 . Ru1 . 153.4(14) yes
W4 . O34 . W3 . 152.6(14) yes
W8 . O38 . W3 . 125.2(12) yes
W9 . O39 . W3 . 127.9(14) yes
W5 . O45 . W4 . 123.7(10) yes
W5 . O56 . W6 . 145.2(13) yes
W6 . O67 . W7 . 124.0(13) yes
W8 . O78 . W7 . 147.8(15) yes
W9 . O89 . W8 . 123.5(13) yes
W23 . O123 . Ru1 . 164.6(14) yes
W13 . O132 . Ru2 . 155.2(14) yes
W15 . O151 . Ru2 . 150.3(12) yes
W23 . O223 . Ru2 . 163.7(14) yes
W1 . O231 . W23 . 152.7(13) yes
W10 . O410 . W4 . 129.8(14) yes
W4 . O423 . W23 . 157.0(13) yes
W5 . O510 . W10 . 125.7(12) yes
W11 . O611 . W6 . 126.0(14) yes
W11 . O711 . W7 . 124.4(13) yes
W10 . O910 . W9 . 153.0(17) yes
W11 . O911 . W9 . 153.7(13) yes
W10 . O1011 . W11 . 149.1(16) yes
W12 . O1213 . W13 . 152.5(12) yes
W17 . O1217 . W12 . 125.6(12) yes
W18 . O1218 . W12 . 126.6(10) yes
W12 . O1223 . W23 . 155.7(15) yes
W14 . O1314 . W13 . 123.9(13) yes
W19 . O1319 . W13 . 128.3(12) yes
W14 . O1415 . W15 . 154.6(15) yes
W19 . O1419 . W14 . 125.1(13) yes
W21 . O1421 . W14 . 147.1(14) yes
W15 . O1516 . W16 . 124.2(10) yes
W21 . O1521 . W15 . 154.2(14) yes
W17 . O1617 . W16 . 157.5(14) yes
W20 . O1620 . W16 . 151.6(12) yes
W16 . O1623 . W23 . 152.6(11) yes
W18 . O1718 . W17 . 125.6(11) yes
W17 . O1720 . W20 . 147.9(12) yes
W18 . O1819 . W19 . 151.3(10) yes
W18 . O1822 . W22 . 150.3(14) yes
W22 . O1922 . W19 . 152.0(14) yes
W20 . O2021 . W21 . 123.9(14) yes
W20 . O2022 . W22 . 124.9(13) yes
W22 . O2122 . W21 . 123.4(10) yes
C17 . C11 . C16 . 121(5) yes
C17 . C11 . C12 . 122(5) yes
C16 . C11 . C12 . 118(4) yes
C17 . C11 . Ru1 . 128(5) yes
C16 . C11 . Ru1 . 74(2) yes
C12 . C11 . Ru1 . 69(3) yes
C13 . C12 . C11 . 127(5) yes
C13 . C12 . Ru1 . 71(3) yes
C11 . C12 . Ru1 . 73(3) yes
C14 . C13 . C12 . 115(5) yes
C14 . C13 . Ru1 . 71(3) yes
C12 . C13 . Ru1 . 71(3) yes
C15 . C14 . C13 . 116(5) yes
C15 . C14 . Ru1 . 65(3) yes
C13 . C14 . Ru1 . 71(3) yes
C16 . C15 . Ru1 . 81(3) yes
C16 . C15 . C14 . 128(5) yes
Ru1 . C15 . C14 . 76(3) yes
C11 . C16 . C15 . 114(4) yes
C11 . C16 . Ru1 . 69(2) yes
C15 . C16 . Ru1 . 61(3) yes
C27 . C21 . C26 . 115(3) yes
C27 . C21 . C22 . 121(3) yes
C26 . C21 . C22 . 124(3) yes
C27 . C21 . Ru2 . 126(4) yes
C26 . C21 . Ru2 . 74(3) yes
C22 . C21 . Ru2 . 75(3) yes
C23 . C22 . C21 . 118(3) yes
C23 . C22 . Ru2 . 69(3) yes
C21 . C22 . Ru2 . 67(3) yes
C24 . C23 . C22 . 119(4) yes
C24 . C23 . Ru2 . 72(3) yes
C22 . C23 . Ru2 . 74(3) yes
C25 . C24 . C23 . 120(4) yes
C25 . C24 . Ru2 . 66(3) yes
C23 . C24 . Ru2 . 70(3) yes
C26 . C25 . Ru2 . 75(3) yes
C26 . C25 . C24 . 124(4) yes
Ru2 . C25 . C24 . 75(3) yes
C25 . C26 . C21 . 114(3) yes
C25 . C26 . Ru2 . 66(3) yes
C21 . C26 . Ru2 . 68(3) yes

loop_
_geom_bond_atom_site_label_1
_geom_bond_site_symmetry_1
_geom_bond_atom_site_label_2
_geom_bond_site_symmetry_2
_geom_bond_distance
_geom_bond_publ_flag
W1 . O231 . 1.79(2) yes
W1 . O16 . 2.04(2) yes
W1 . O15 . 1.95(2) yes
W1 . O12 . 1.91(2) yes
W1 . O10 . 1.71(3) yes
W1 . O4 . 2.34(2) yes
W1 . W2 . 3.382(2) yes
W2 . O28 . 1.91(2) yes
W2 . O27 . 2.04(2) yes
W2 . O21 . 1.73(2) yes
W2 . O20 . 1.75(2) yes
W2 . O12 . 1.91(2) yes
W2 . O4 . 2.370(19) yes
W3 . O39 . 2.06(2) yes
W3 . O38 . 1.98(2) yes
W3 . O34 . 1.91(2) yes
W3 . O31 . 1.77(2) yes
W3 . O30 . 1.70(3) yes
W3 . O3 . 2.40(2) yes
W3 . W9 . 3.485(2) yes
W3 . W8 . 3.408(2) yes
W4 . O423 . 1.88(2) yes
W4 . O410 . 1.96(2) yes
W4 . O45 . 1.97(2) yes
W4 . O40 . 1.69(3) yes
W4 . O34 . 1.89(2) yes
W4 . O2 . 2.42(2) yes
W4 . W10 . 3.441(2) yes
W5 . O510 . 1.88(2) yes
W5 . O56 . 1.87(2) yes
W5 . O50 . 1.71(3) yes
W5 . O45 . 1.88(2) yes
W5 . O15 . 1.85(2) yes
W5 . O2 . 2.42(2) yes
W5 . W10 . 3.410(2) yes
W6 . O611 . 1.97(3) yes
W6 . O67 . 1.90(2) yes
W6 . O60 . 1.68(3) yes
W6 . O56 . 1.97(2) yes
W6 . O16 . 1.85(2) yes
W6 . O1 . 2.43(2) yes
W6 . W11 . 3.430(2) yes
W6 . W7 . 3.401(2) yes
W7 . O711 . 1.95(2) yes
W7 . O78 . 1.92(3) yes
W7 . O70 . 1.69(2) yes
W7 . O67 . 1.95(2) yes
W7 . O27 . 1.85(2) yes
W7 . O1 . 2.43(2) yes
W7 . W11 . 3.421(2) yes
W8 . O89 . 1.99(2) yes
W8 . O80 . 1.68(3) yes
W8 . O78 . 1.90(3) yes
W8 . O38 . 1.86(2) yes
W8 . O28 . 1.91(2) yes
W8 . O3 . 2.44(2) yes
W8 . W9 . 3.410(2) yes
W9 . O911 . 1.94(2) yes
W9 . O910 . 1.92(3) yes
W9 . O90 . 1.70(3) yes
W9 . O89 . 1.89(2) yes
W9 . O39 . 1.82(3) yes
W9 . O3 . 2.51(2) yes
W10 . O1011 . 1.88(3) yes
W10 . O910 . 1.89(3) yes
W10 . O510 . 1.95(2) yes
W10 . O410 . 1.84(2) yes
W10 . O100 . 1.75(3) yes
W10 . O2 . 2.52(2) yes
W11 . O1011 . 1.96(3) yes
W11 . O911 . 1.88(2) yes
W11 . O711 . 1.92(2) yes
W11 . O611 . 1.88(3) yes
W11 . O110 . 1.73(3) yes
W11 . O1 . 2.47(2) yes
W12 . O1223 . 1.81(2) yes
W12 . O1218 . 1.99(2) yes
W12 . O1217 . 1.92(2) yes
W12 . O1213 . 1.89(2) yes
W12 . O120 . 1.72(3) yes
W12 . O6 . 2.42(2) yes
W12 . W18 . 3.468(2) yes
W12 . W17 . 3.397(2) yes
W13 . O1319 . 2.05(2) yes
W13 . O1314 . 1.96(2) yes
W13 . O1213 . 1.92(2) yes
W13 . O132 . 1.78(2) yes
W13 . O130 . 1.74(3) yes
W13 . O8 . 2.46(2) yes
W13 . W19 . 3.469(2) yes
W13 . W14 . 3.416(2) yes
W14 . O1421 . 1.95(3) yes
W14 . O1419 . 1.93(2) yes
W14 . O1415 . 1.88(2) yes
W14 . O1314 . 1.91(2) yes
W14 . O140 . 1.71(3) yes
W14 . O8 . 2.45(2) yes
W14 . W19 . 3.397(2) yes
W15 . O1521 . 1.99(3) yes
W15 . O1516 . 1.90(2) yes
W15 . O1415 . 1.94(2) yes
W15 . O151 . 1.80(2) yes
W15 . O150 . 1.72(3) yes
W15 . O5 . 2.426(19) yes
W15 . W16 . 3.376(2) yes
W16 . O1623 . 1.77(2) yes
W16 . O1620 . 2.02(2) yes
W16 . O1617 . 1.90(2) yes
W16 . O1516 . 1.92(2) yes
W16 . O160 . 1.73(2) yes
W16 . O5 . 2.290(19) yes
W17 . O1720 . 1.90(2) yes
W17 . O1718 . 1.96(2) yes
W17 . O1617 . 1.88(2) yes
W17 . O1217 . 1.90(2) yes
W17 . O170 . 1.77(3) yes
W17 . O6 . 2.49(2) yes
W17 . W18 . 3.408(2) yes
W18 . O1822 . 1.90(2) yes
W18 . O1819 . 1.918(19) yes
W18 . O1718 . 1.87(2) yes
W18 . O1218 . 1.89(2) yes
W18 . O180 . 1.71(2) yes
W18 . O6 . 2.49(2) yes
W19 . O1922 . 2.00(2) yes
W19 . O1819 . 1.929(19) yes
W19 . O1419 . 1.89(2) yes
W19 . O1319 . 1.80(2) yes
W19 . O190 . 1.73(2) yes
W19 . O8 . 2.48(2) yes
W20 . O2022 . 1.93(2) yes
W20 . O2021 . 1.90(3) yes
W20 . O1720 . 1.91(2) yes
W20 . O1620 . 1.87(2) yes
W20 . O200 . 1.66(2) yes
W20 . O7 . 2.43(2) yes
W20 . W22 . 3.425(2) yes
W20 . W21 . 3.395(2) yes
W21 . O2122 . 1.97(2) yes
W21 . O2021 . 1.94(3) yes
W21 . O1521 . 1.86(2) yes
W21 . O1421 . 1.88(2) yes
W21 . O210 . 1.67(3) yes
W21 . O7 . 2.43(2) yes
W21 . W22 . 3.433(2) yes
W22 . O2122 . 1.93(2) yes
W22 . O2022 . 1.93(2) yes
W22 . O1922 . 1.83(2) yes
W22 . O1822 . 1.92(2) yes
W22 . O220 . 1.70(3) yes
W22 . O7 . 2.39(2) yes
W23 . O1623 . 2.10(2) yes
W23 . O1223 . 1.98(2) yes
W23 . O423 . 1.90(2) yes
W23 . O231 . 2.07(2) yes
W23 . O223 . 1.77(2) yes
W23 . O123 . 1.78(2) yes
Ru1 . C16 . 2.24(4) yes
Ru1 . C15 . 1.99(7) yes
Ru1 . C14 . 2.13(5) yes
Ru1 . C13 . 2.13(6) yes
Ru1 . C12 . 2.14(5) yes
Ru1 . C11 . 2.18(4) yes
Ru1 . O123 . 2.00(2) yes
Ru1 . O31 . 2.05(2) yes
Ru1 . O21 . 2.08(2) yes
Ru2 . C26 . 2.18(4) yes
Ru2 . C25 . 2.07(5) yes
Ru2 . C24 . 2.18(4) yes
Ru2 . C23 . 2.16(5) yes
Ru2 . C22 . 2.22(4) yes
Ru2 . C21 . 2.12(5) yes
Ru2 . O223 . 2.02(2) yes
Ru2 . O151 . 2.05(2) yes
Ru2 . O132 . 2.04(2) yes
P1 . O4 . 1.50(2) yes
P1 . O3 . 1.53(2) yes
P1 . O2 . 1.54(2) yes
P1 . O1 . 1.51(2) yes
P2 . O8 . 1.53(2) yes
P2 . O7 . 1.54(2) yes
P2 . O6 . 1.49(2) yes
P2 . O5 . 1.48(2) yes
C11 . C17 . 1.520(10) yes
C11 . C16 . 1.392(19) yes
C11 . C12 . 1.399(19) yes
C12 . C13 . 1.394(19) yes
C13 . C14 . 1.398(19) yes
C14 . C15 . 1.397(19) yes
C15 . C16 . 1.393(19) yes
C21 . C27 . 1.520(10) yes
C21 . C26 . 1.408(19) yes
C21 . C22 . 1.415(19) yes
C22 . C23 . 1.394(19) yes
C23 . C24 . 1.400(19) yes
C24 . C25 . 1.400(19) yes
C25 . C26 . 1.401(19) yes
